data_2234118
loop_
_publ_author_name
'Wrobel, Norma'
'Schollmeyer, Dieter'
'Detert, Heiner'

_publ_section_title
;
 1,4-Dihexyloxy-2,5-bis(2-nitrophenyl)benzene
;
_journal_coeditor_code BT5839
_journal_issue 4
_journal_name_full 'Acta Crystallographica Section E'
_journal_page_first o1022
_journal_paper_doi 10.1107/S1600536812009944
_journal_volume 68
_journal_year 2012
_chemical_formula_iupac 'C30 H36 N2 O6'
_chemical_formula_moiety 'C30 H36 N2 O6'
_chemical_formula_sum 'C30 H36 N2 O6'
_chemical_formula_weight 520.61
_chemical_name_systematic
;
1,4-Dihexyloxy-2,5-bis(2-nitrophenyl)benzene
;
_space_group_IT_number 14
_symmetry_cell_setting monoclinic
_symmetry_space_group_name_Hall '-P 2yn'
_symmetry_space_group_name_H-M 'P 1 21/n 1'
_atom_sites_solution_hydrogens geom
_atom_sites_solution_primary direct
_atom_sites_solution_secondary difmap
_audit_creation_method SHELXL-97
_cell_angle_alpha 90.00
_cell_angle_beta 96.368(5)
_cell_angle_gamma 90.00
_cell_formula_units_Z 2
_cell_length_a 7.9314(4)
_cell_length_b 19.2029(17)
_cell_length_c 9.1247(5)
_cell_measurement_reflns_used 7928
_cell_measurement_temperature 193(2)
_cell_measurement_theta_max 29.09
_cell_measurement_theta_min 3.23
_cell_volume 1381.17(16)
_computing_cell_refinement 'X-AREA (Stoe & Cie, 2011)'
_computing_data_collection 'X-AREA (Stoe & Cie, 2011)'
_computing_data_reduction 'X-RED (Stoe & Cie, 2011)'
_computing_molecular_graphics 'PLATON (Spek, 2009)'
_computing_publication_material 'PLATON (Spek, 2009)'
_computing_structure_refinement 'SHELXL97 (Sheldrick, 2008)'
_computing_structure_solution 'SIR97 (Altomare <i>et al.</i>, 1999)'
_diffrn_ambient_temperature 193(2)
_diffrn_detector_area_resol_mean 6.67
_diffrn_measured_fraction_theta_full 0.998
_diffrn_measured_fraction_theta_max 0.998
_diffrn_measurement_device '2-circle goniometer'
_diffrn_measurement_device_type 'Stoe IPDS 2T'
_diffrn_measurement_method '\w scan'
_diffrn_radiation_monochromator 'plane graphite'
_diffrn_radiation_type 'Mo K\a'
_diffrn_radiation_wavelength 0.71073
_diffrn_reflns_av_R_equivalents 0.0256
_diffrn_reflns_av_sigmaI/netI 0.0241
_diffrn_reflns_limit_h_max 10
_diffrn_reflns_limit_h_min -10
_diffrn_reflns_limit_k_max 22
_diffrn_reflns_limit_k_min -25
_diffrn_reflns_limit_l_max 10
_diffrn_reflns_limit_l_min -12
_diffrn_reflns_number 8154
_diffrn_reflns_theta_full 28.00
_diffrn_reflns_theta_max 28.00
_diffrn_reflns_theta_min 3.23
_exptl_absorpt_coefficient_mu 0.087
_exptl_absorpt_correction_type none
_exptl_crystal_colour yellow
_exptl_crystal_density_diffrn 1.252
_exptl_crystal_density_method 'not measured'
_exptl_crystal_description block
_exptl_crystal_F_000 556
_exptl_crystal_size_max 0.44
_exptl_crystal_size_mid 0.30
_exptl_crystal_size_min 0.20
_refine_diff_density_max 0.311
_refine_diff_density_min -0.269
_refine_ls_extinction_method none
_refine_ls_goodness_of_fit_ref 1.067
_refine_ls_hydrogen_treatment constr
_refine_ls_matrix_type full
_refine_ls_number_parameters 173
_refine_ls_number_reflns 3331
_refine_ls_number_restraints 0
_refine_ls_restrained_S_all 1.067
_refine_ls_R_factor_all 0.0579
_refine_ls_R_factor_gt 0.0437
_refine_ls_shift/su_max 0.000
_refine_ls_shift/su_mean 0.000
_refine_ls_structure_factor_coef Fsqd
_refine_ls_weighting_details 'calc w=1/[\s^2^(Fo^2^)+(0.0562P)^2^+0.4038P] where P=(Fo^2^+2Fc^2^)/3'
_refine_ls_weighting_scheme calc
_refine_ls_wR_factor_obs 0.1119
_refine_ls_wR_factor_ref 0.1197
_reflns_number_gt 2610
_reflns_number_total 3331
_reflns_threshold_expression I>2\s(I)
_cod_data_source_file bt5839.cif
_cod_data_source_block I
_cod_original_sg_symbol_H-M 'P 21/n'
_cod_database_code 2234118
_cod_database_fobs_code 2234118

loop_
_symmetry_equiv_pos_as_xyz
'x, y, z'
'-x+1/2, y+1/2, -z+1/2'
'-x, -y, -z'
'x-1/2, -y-1/2, z-1/2'

loop_
_atom_site_type_symbol
_atom_site_label
_atom_site_fract_x
_atom_site_fract_y
_atom_site_fract_z
_atom_site_U_iso_or_equiv
_atom_site_adp_type
_atom_site_calc_flag
_atom_site_refinement_flags
_atom_site_occupancy
_atom_site_symmetry_multiplicity
C C1 0.46215(15) 0.52525(7) 0.35512(14) 0.0240(3) Uani d . 1 1
C C2 0.35820(15) 0.54228(7) 0.46442(14) 0.0252(3) Uani d . 1 1
C C3 0.60362(16) 0.48321(8) 0.39358(14) 0.0264(3) Uani d . 1 1
H H3 0.6756 0.4717 0.3206 0.032 Uiso calc R 1 1
C C4 0.43305(15) 0.55452(7) 0.20336(14) 0.0232(3) Uani d . 1 1
C C5 0.57076(16) 0.58310(8) 0.14150(15) 0.0299(3) Uani d . 1 1
H H5 0.6801 0.5811 0.1956 0.036 Uiso calc R 1 1
C C6 0.55321(18) 0.61424(8) 0.00394(16) 0.0338(3) Uani d . 1 1
H H6 0.6502 0.6318 -0.0362 0.041 Uiso calc R 1 1
C C7 0.39481(18) 0.61991(8) -0.07522(16) 0.0309(3) Uani d . 1 1
H H7 0.3820 0.6432 -0.1676 0.037 Uiso calc R 1 1
C C8 0.25493(17) 0.59149(7) -0.01925(15) 0.0273(3) Uani d . 1 1
H H8 0.1456 0.5945 -0.0732 0.033 Uiso calc R 1 1
C C9 0.27660(15) 0.55862(7) 0.11640(14) 0.0225(3) Uani d . 1 1
N N10 0.12608(13) 0.52343(6) 0.16019(12) 0.0271(3) Uani d . 1 1
O O11 -0.01207(12) 0.55180(6) 0.13048(12) 0.0381(3) Uani d . 1 1
O O12 0.14470(14) 0.46637(6) 0.21901(12) 0.0380(3) Uani d . 1 1
O O13 0.22425(12) 0.58564(6) 0.42244(10) 0.0314(2) Uani d . 1 1
C C14 0.11269(18) 0.60345(9) 0.52871(16) 0.0330(3) Uani d . 1 1
H H14A 0.1748 0.6300 0.6106 0.040 Uiso calc R 1 1
H H14B 0.0665 0.5607 0.5699 0.040 Uiso calc R 1 1
C C15 -0.02962(17) 0.64694(9) 0.45359(16) 0.0330(3) Uani d . 1 1
H H15A 0.0189 0.6874 0.4055 0.040 Uiso calc R 1 1
H H15B -0.0946 0.6188 0.3758 0.040 Uiso calc R 1 1
C C16 -0.1481(2) 0.67270(12) 0.5597(2) 0.0560(6) Uani d . 1 1
H H16A -0.1793 0.6328 0.6201 0.067 Uiso calc R 1 1
H H16B -0.0862 0.7067 0.6274 0.067 Uiso calc R 1 1
C C17 -0.30865(18) 0.70652(8) 0.49024(18) 0.0344(3) Uani d . 1 1
H H17A -0.2781 0.7465 0.4299 0.041 Uiso calc R 1 1
H H17B -0.3715 0.6726 0.4231 0.041 Uiso calc R 1 1
C C18 -0.4239(3) 0.73189(14) 0.5993(3) 0.0670(7) Uani d . 1 1
H H18A -0.4492 0.6924 0.6631 0.080 Uiso calc R 1 1
H H18B -0.3626 0.7675 0.6632 0.080 Uiso calc R 1 1
C C19 -0.5889(2) 0.76264(11) 0.5319(3) 0.0602(6) Uani d . 1 1
H H19A -0.5662 0.8048 0.4767 0.090 Uiso calc R 1 1
H H19B -0.6592 0.7745 0.6101 0.090 Uiso calc R 1 1
H H19C -0.6488 0.7287 0.4650 0.090 Uiso calc R 1 1

loop_
_atom_site_aniso_label
_atom_site_aniso_U_11
_atom_site_aniso_U_22
_atom_site_aniso_U_33
_atom_site_aniso_U_12
_atom_site_aniso_U_13
_atom_site_aniso_U_23
C1 0.0190(5) 0.0341(7) 0.0187(6) 0.0020(5) 0.0005(4) -0.0030(5)
C2 0.0172(5) 0.0358(7) 0.0218(6) 0.0056(5) -0.0005(4) -0.0031(5)
C3 0.0204(6) 0.0391(7) 0.0199(6) 0.0049(5) 0.0027(5) -0.0037(5)
C4 0.0202(5) 0.0296(6) 0.0198(6) 0.0027(5) 0.0023(4) -0.0032(5)
C5 0.0189(6) 0.0436(8) 0.0271(7) -0.0031(5) 0.0017(5) -0.0039(6)
C6 0.0302(7) 0.0441(8) 0.0285(7) -0.0111(6) 0.0094(6) -0.0021(6)
C7 0.0375(7) 0.0326(7) 0.0229(6) -0.0045(6) 0.0040(5) 0.0024(5)
C8 0.0260(6) 0.0322(7) 0.0228(6) 0.0003(5) -0.0010(5) 0.0010(5)
C9 0.0186(5) 0.0268(6) 0.0219(6) -0.0002(5) 0.0020(4) -0.0012(5)
N10 0.0210(5) 0.0398(7) 0.0201(5) -0.0036(5) 0.0009(4) -0.0006(5)
O11 0.0178(4) 0.0605(7) 0.0353(6) 0.0027(4) 0.0006(4) -0.0021(5)
O12 0.0358(5) 0.0425(6) 0.0351(6) -0.0098(5) 0.0014(4) 0.0114(5)
O13 0.0239(4) 0.0492(6) 0.0213(5) 0.0155(4) 0.0029(4) 0.0003(4)
C14 0.0277(6) 0.0471(9) 0.0254(7) 0.0141(6) 0.0078(5) 0.0025(6)
C15 0.0248(6) 0.0453(8) 0.0288(7) 0.0118(6) 0.0030(5) 0.0009(6)
C16 0.0502(10) 0.0811(14) 0.0402(9) 0.0427(10) 0.0203(8) 0.0197(9)
C17 0.0254(6) 0.0330(7) 0.0459(9) 0.0059(6) 0.0090(6) 0.0019(6)
C18 0.0543(11) 0.0902(16) 0.0615(13) 0.0435(11) 0.0297(10) 0.0211(12)
C19 0.0324(8) 0.0556(12) 0.0951(17) 0.0150(8) 0.0188(10) 0.0009(11)

loop_
_atom_type_symbol
_atom_type_description
_atom_type_scat_dispersion_real
_atom_type_scat_dispersion_imag
_atom_type_scat_source
C C 0.0033 0.0016 'International Tables Vol C Tables 4.2.6.8 and 6.1.1.4'
H H 0.0000 0.0000 'International Tables Vol C Tables 4.2.6.8 and 6.1.1.4'
N N 0.0061 0.0033 'International Tables Vol C Tables 4.2.6.8 and 6.1.1.4'
O O 0.0106 0.0060 'International Tables Vol C Tables 4.2.6.8 and 6.1.1.4'

loop_
_geom_angle_atom_site_label_1
_geom_angle_atom_site_label_2
_geom_angle_atom_site_label_3
_geom_angle_site_symmetry_1
_geom_angle_site_symmetry_3
_geom_angle
C3 C1 C2 . . 118.44(12)
C3 C1 C4 . . 119.33(11)
C2 C1 C4 . . 122.08(11)
O13 C2 C3 . 3_666 123.90(11)
O13 C2 C1 . . 116.22(11)
C3 C2 C1 3_666 . 119.85(12)
C2 C3 C1 3_666 . 121.70(11)
C2 C3 H3 3_666 . 119.2
C1 C3 H3 . . 119.2
C5 C4 C9 . . 115.65(12)
C5 C4 C1 . . 118.49(11)
C9 C4 C1 . . 125.82(11)
C6 C5 C4 . . 122.16(12)
C6 C5 H5 . . 118.9
C4 C5 H5 . . 118.9
C7 C6 C5 . . 120.15(12)
C7 C6 H6 . . 119.9
C5 C6 H6 . . 119.9
C6 C7 C8 . . 119.71(13)
C6 C7 H7 . . 120.1
C8 C7 H7 . . 120.1
C9 C8 C7 . . 119.02(12)
C9 C8 H8 . . 120.5
C7 C8 H8 . . 120.5
C8 C9 C4 . . 123.21(12)
C8 C9 N10 . . 115.49(11)
C4 C9 N10 . . 121.17(11)
O12 N10 O11 . . 123.84(12)
O12 N10 C9 . . 118.09(11)
O11 N10 C9 . . 118.01(12)
C2 O13 C14 . . 118.44(10)
O13 C14 C15 . . 108.30(11)
O13 C14 H14A . . 110.0
C15 C14 H14A . . 110.0
O13 C14 H14B . . 110.0
C15 C14 H14B . . 110.0
H14A C14 H14B . . 108.4
C16 C15 C14 . . 112.27(12)
C16 C15 H15A . . 109.2
C14 C15 H15A . . 109.2
C16 C15 H15B . . 109.2
C14 C15 H15B . . 109.2
H15A C15 H15B . . 107.9
C17 C16 C15 . . 115.45(14)
C17 C16 H16A . . 108.4
C15 C16 H16A . . 108.4
C17 C16 H16B . . 108.4
C15 C16 H16B . . 108.4
H16A C16 H16B . . 107.5
C18 C17 C16 . . 114.11(15)
C18 C17 H17A . . 108.7
C16 C17 H17A . . 108.7
C18 C17 H17B . . 108.7
C16 C17 H17B . . 108.7
H17A C17 H17B . . 107.6
C19 C18 C17 . . 114.93(19)
C19 C18 H18A . . 108.5
C17 C18 H18A . . 108.5
C19 C18 H18B . . 108.5
C17 C18 H18B . . 108.5
H18A C18 H18B . . 107.5
C18 C19 H19A . . 109.5
C18 C19 H19B . . 109.5
H19A C19 H19B . . 109.5
C18 C19 H19C . . 109.5
H19A C19 H19C . . 109.5
H19B C19 H19C . . 109.5

loop_
_geom_bond_atom_site_label_1
_geom_bond_atom_site_label_2
_geom_bond_site_symmetry_2
_geom_bond_distance
C1 C3 . 1.3952(18)
C1 C2 . 1.4014(17)
C1 C4 . 1.4886(18)
C2 O13 . 1.3705(15)
C2 C3 3_666 1.3867(19)
C3 C2 3_666 1.3867(19)
C3 H3 . 0.9500
C4 C5 . 1.3963(18)
C4 C9 . 1.3990(17)
C5 C6 . 1.383(2)
C5 H5 . 0.9500
C6 C7 . 1.382(2)
C6 H6 . 0.9500
C7 C8 . 1.3838(19)
C7 H7 . 0.9500
C8 C9 . 1.3831(18)
C8 H8 . 0.9500
C9 N10 . 1.4655(16)
N10 O12 . 1.2218(16)
N10 O11 . 1.2268(15)
O13 C14 . 1.4250(15)
C14 C15 . 1.5065(19)
C14 H14A . 0.9900
C14 H14B . 0.9900
C15 C16 . 1.506(2)
C15 H15A . 0.9900
C15 H15B . 0.9900
C16 C17 . 1.505(2)
C16 H16A . 0.9900
C16 H16B . 0.9900
C17 C18 . 1.505(2)
C17 H17A . 0.9900
C17 H17B . 0.9900
C18 C19 . 1.503(3)
C18 H18A . 0.9900
C18 H18B . 0.9900
C19 H19A . 0.9800
C19 H19B . 0.9800
C19 H19C . 0.9800

loop_
_geom_torsion_atom_site_label_1
_geom_torsion_atom_site_label_2
_geom_torsion_atom_site_label_3
_geom_torsion_atom_site_label_4
_geom_torsion_site_symmetry_1
_geom_torsion_site_symmetry_4
_geom_torsion
C3 C1 C2 O13 . . 177.82(12)
C4 C1 C2 O13 . . 2.17(19)
C3 C1 C2 C3 . 3_666 -0.7(2)
C4 C1 C2 C3 . 3_666 -176.30(13)
C2 C1 C3 C2 . 3_666 0.7(2)
C4 C1 C3 C2 . 3_666 176.44(13)
C3 C1 C4 C5 . . -44.37(18)
C2 C1 C4 C5 . . 131.25(14)
C3 C1 C4 C9 . . 138.15(14)
C2 C1 C4 C9 . . -46.2(2)
C9 C4 C5 C6 . . 0.8(2)
C1 C4 C5 C6 . . -176.95(13)
C4 C5 C6 C7 . . 2.1(2)
C5 C6 C7 C8 . . -2.9(2)
C6 C7 C8 C9 . . 0.8(2)
C7 C8 C9 C4 . . 2.2(2)
C7 C8 C9 N10 . . -173.60(12)
C5 C4 C9 C8 . . -3.0(2)
C1 C4 C9 C8 . . 174.57(13)
C5 C4 C9 N10 . . 172.61(12)
C1 C4 C9 N10 . . -9.8(2)
C8 C9 N10 O12 . . 138.53(13)
C4 C9 N10 O12 . . -37.39(18)
C8 C9 N10 O11 . . -38.71(17)
C4 C9 N10 O11 . . 145.37(13)
C3 C2 O13 C14 3_666 . -2.8(2)
C1 C2 O13 C14 . . 178.78(13)
C2 O13 C14 C15 . . -176.02(12)
O13 C14 C15 C16 . . -175.95(16)
C14 C15 C16 C17 . . -170.43(16)
C15 C16 C17 C18 . . -179.81(19)
C16 C17 C18 C19 . . -177.1(2)
